data_4036477
loop_
_publ_author_name
'Kotomori, Yuri'
'Sasaki, Michiko'
'Kawahata, Masatoshi'
'Yamaguchi, Kentaro'
'Takeda, Kei'

_publ_section_title
;
 Stereochemical Course of Deprotonation-Acylation of N-Boc- and
 N-Carbamoyl-2-cyano-6-methylpiperidines.
;
_journal_issue 21
_journal_name_full 'The Journal of organic chemistry'
_journal_page_first 11013
_journal_page_last 11020
_journal_paper_doi 10.1021/acs.joc.5b02178
_journal_volume 80
_journal_year 2015
_chemical_formula_sum 'C19 H24 N2 O3'
_chemical_formula_weight 328.40
_space_group_crystal_system monoclinic
_space_group_IT_number 14
_space_group_name_Hall '-P 2ybc'
_space_group_name_H-M_alt 'P 1 21/c 1'
_atom_sites_solution_hydrogens geom
_audit_creation_method SHELXL-2013
_cell_angle_alpha 90
_cell_angle_beta 107.142(3)
_cell_angle_gamma 90
_cell_formula_units_Z 4
_cell_length_a 9.631(3)
_cell_length_b 14.176(4)
_cell_length_c 13.662(4)
_cell_measurement_reflns_used 4618
_cell_measurement_temperature 100
_cell_measurement_theta_max 26.92
_cell_measurement_theta_min 2.64
_cell_volume 1782.4(9)
_computing_cell_refinement 'Bruker APEX2'
_computing_data_collection 'Bruker APEX2'
_computing_data_reduction 'Bruker APEX2'
_computing_molecular_graphics 'ORTEP-3 for Windows'
_computing_publication_material Yadokari-XG
_computing_structure_refinement 'SHELXL-2013 (Sheldrick, 2013)'
_computing_structure_solution 'SHELXS-2013 (Sheldrick, 2013)'
_diffrn_ambient_temperature 100
_diffrn_detector_area_resol_mean 8.333
_diffrn_measured_fraction_theta_full 0.971
_diffrn_measured_fraction_theta_max 0.931
_diffrn_measurement_device_type 'Bruker APEX II CCD area detector'
_diffrn_measurement_method '\f and \w scans'
_diffrn_radiation_type MoK\a
_diffrn_radiation_wavelength 0.71073
_diffrn_reflns_av_R_equivalents 0.0327
_diffrn_reflns_av_unetI/netI 0.0303
_diffrn_reflns_Laue_measured_fraction_full 0.971
_diffrn_reflns_Laue_measured_fraction_max 0.931
_diffrn_reflns_limit_h_max 12
_diffrn_reflns_limit_h_min -12
_diffrn_reflns_limit_k_max 17
_diffrn_reflns_limit_k_min -18
_diffrn_reflns_limit_l_max 16
_diffrn_reflns_limit_l_min -16
_diffrn_reflns_number 15706
_diffrn_reflns_point_group_measured_fraction_full 0.971
_diffrn_reflns_point_group_measured_fraction_max 0.931
_diffrn_reflns_theta_full 25.000
_diffrn_reflns_theta_max 27.086
_diffrn_reflns_theta_min 2.121
_diffrn_source 'fine-focus sealed tube'
_exptl_absorpt_coefficient_mu 0.083
_exptl_absorpt_correction_type none
_exptl_crystal_colour colourless
_exptl_crystal_density_diffrn 1.224
_exptl_crystal_description prismatic
_exptl_crystal_F_000 704
_exptl_crystal_size_max 0.300
_exptl_crystal_size_mid 0.190
_exptl_crystal_size_min 0.100
_refine_diff_density_max 0.344
_refine_diff_density_min -0.377
_refine_diff_density_rms 0.069
_refine_ls_extinction_method none
_refine_ls_goodness_of_fit_ref 1.114
_refine_ls_hydrogen_treatment constr
_refine_ls_matrix_type full
_refine_ls_number_parameters 221
_refine_ls_number_reflns 3668
_refine_ls_number_restraints 0
_refine_ls_restrained_S_all 1.114
_refine_ls_R_factor_all 0.0663
_refine_ls_R_factor_gt 0.0444
_refine_ls_shift/su_max 0.000
_refine_ls_shift/su_mean 0.000
_refine_ls_structure_factor_coef Fsqd
_refine_ls_weighting_details 'w=1/[\s^2^(Fo^2^)+(0.0475P)^2^+1.6364P] where P=(Fo^2^+2Fc^2^)/3'
_refine_ls_weighting_scheme calc
_refine_ls_wR_factor_gt 0.1030
_refine_ls_wR_factor_ref 0.1412
_reflns_Friedel_coverage 0.000
_reflns_number_gt 2808
_reflns_number_total 3668
_reflns_threshold_expression 'I > 2\s(I)'
_cod_data_source_file jo5b02178_si_001.cif
_cod_data_source_block MS-XIV-2824A
_cod_original_sg_symbol_H-M 'P 21/c'
_cod_database_code 4036477
_shelx_space_group_comment
;
The symmetry employed for this shelxl refinement is uniquely defined
by the following loop, which should always be used as a source of
symmetry information in preference to the above space-group names.
They are only intended as comments.
;
_shelx_estimated_absorpt_t_min 0.976
_shelx_estimated_absorpt_t_max 0.992
_shelxl_version_number 2013-4

loop_
_space_group_symop_operation_xyz
'x, y, z'
'-x, y+1/2, -z+1/2'
'-x, -y, -z'
'x, -y-1/2, z-1/2'

loop_
_atom_site_label
_atom_site_type_symbol
_atom_site_fract_x
_atom_site_fract_y
_atom_site_fract_z
_atom_site_U_iso_or_equiv
_atom_site_adp_type
_atom_site_occupancy
_atom_site_site_symmetry_order
_atom_site_calc_flag
_atom_site_refinement_flags_posn
_atom_site_refinement_flags_adp
C1 C 0.91289(19) 0.78994(13) 0.25344(13) 0.0166(4) Uani 1 1 d . .
C2 C 0.9941(2) 0.74039(14) 0.18605(14) 0.0191(4) Uani 1 1 d . .
H1 H 0.9821 0.6713 0.1906 0.023 Uiso 1 1 calc R U
H2 H 0.9494 0.7592 0.1138 0.023 Uiso 1 1 calc R U
C3 C 1.1571(2) 0.76365(15) 0.21682(15) 0.0240(4) Uani 1 1 d . .
H3 H 1.2117 0.7133 0.2624 0.029 Uiso 1 1 calc R U
H4 H 1.1900 0.7647 0.1546 0.029 Uiso 1 1 calc R U
C4 C 1.1919(2) 0.85863(15) 0.27156(15) 0.0222(4) Uani 1 1 d . .
H5 H 1.2110 0.8485 0.3461 0.027 Uiso 1 1 calc R U
H6 H 1.2816 0.8843 0.2604 0.027 Uiso 1 1 calc R U
C5 C 1.0704(2) 0.93116(15) 0.23535(14) 0.0202(4) Uani 1 1 d . .
H7 H 1.0988 0.9874 0.2811 0.024 Uiso 1 1 calc R U
C6 C 0.9693(2) 0.75444(14) 0.36093(14) 0.0190(4) Uani 1 1 d . .
C7 C 0.7512(2) 0.75718(14) 0.21320(14) 0.0199(4) Uani 1 1 d . .
C8 C 0.6450(2) 0.80365(14) 0.12393(14) 0.0198(4) Uani 1 1 d . .
C9 C 0.6840(2) 0.85875(15) 0.05094(15) 0.0237(4) Uani 1 1 d . .
H8 H 0.7834 0.8727 0.0596 0.028 Uiso 1 1 calc R U
C10 C 0.5774(2) 0.89307(16) -0.03429(16) 0.0280(5) Uani 1 1 d . .
H9 H 0.6046 0.9286 -0.0847 0.034 Uiso 1 1 calc R U
C11 C 0.4319(2) 0.87560(16) -0.04592(16) 0.0296(5) Uani 1 1 d . .
H10 H 0.3594 0.9000 -0.1035 0.036 Uiso 1 1 calc R U
C12 C 0.3923(2) 0.82210(17) 0.02705(16) 0.0304(5) Uani 1 1 d . .
H11 H 0.2926 0.8102 0.0193 0.037 Uiso 1 1 calc R U
C13 C 0.4976(2) 0.78635(16) 0.11056(16) 0.0257(4) Uani 1 1 d . .
H12 H 0.4695 0.7495 0.1596 0.031 Uiso 1 1 calc R U
C14 C 1.0487(2) 0.96536(16) 0.12596(15) 0.0260(5) Uani 1 1 d . .
H13 H 1.0345 0.9110 0.0798 0.039 Uiso 1 1 calc R U
H14 H 1.1347 1.0007 0.1227 0.039 Uiso 1 1 calc R U
H15 H 0.9631 1.0064 0.1051 0.039 Uiso 1 1 calc R U
C15 C 0.85549(19) 0.95175(14) 0.29301(14) 0.0188(4) Uani 1 1 d . .
C16 C 0.6707(2) 0.95251(15) 0.38455(15) 0.0231(4) Uani 1 1 d . .
C17 C 0.7646(3) 1.0068(2) 0.47645(18) 0.0446(7) Uani 1 1 d . .
H16 H 0.8406 0.9651 0.5180 0.067 Uiso 1 1 calc R U
H17 H 0.7041 1.0296 0.5180 0.067 Uiso 1 1 calc R U
H18 H 0.8097 1.0606 0.4526 0.067 Uiso 1 1 calc R U
C18 C 0.5624(2) 1.01465(16) 0.30850(17) 0.0302(5) Uani 1 1 d . .
H19 H 0.6135 1.0682 0.2896 0.045 Uiso 1 1 calc R U
H20 H 0.4895 1.0379 0.3397 0.045 Uiso 1 1 calc R U
H21 H 0.5144 0.9779 0.2471 0.045 Uiso 1 1 calc R U
C19 C 0.5957(2) 0.87038(18) 0.41850(18) 0.0342(5) Uani 1 1 d . .
H22 H 0.5407 0.8343 0.3584 0.051 Uiso 1 1 calc R U
H23 H 0.5293 0.8942 0.4550 0.051 Uiso 1 1 calc R U
H24 H 0.6687 0.8294 0.4641 0.051 Uiso 1 1 calc R U
N1 N 0.93387(16) 0.89258(11) 0.25108(11) 0.0163(3) Uani 1 1 d . .
N2 N 1.01875(19) 0.72939(14) 0.44371(13) 0.0288(4) Uani 1 1 d . .
O1 O 0.71750(15) 0.68799(10) 0.25280(11) 0.0283(3) Uani 1 1 d . .
O2 O 0.86758(16) 1.03756(10) 0.29340(12) 0.0300(4) Uani 1 1 d . .
O3 O 0.76497(13) 0.90365(10) 0.33238(10) 0.0195(3) Uani 1 1 d . .

loop_
_atom_site_aniso_label
_atom_site_aniso_U_11
_atom_site_aniso_U_22
_atom_site_aniso_U_33
_atom_site_aniso_U_23
_atom_site_aniso_U_13
_atom_site_aniso_U_12
C1 0.0163(8) 0.0165(9) 0.0162(9) 0.0032(7) 0.0034(7) 0.0012(7)
C2 0.0203(9) 0.0196(10) 0.0179(9) -0.0004(7) 0.0064(7) 0.0016(7)
C3 0.0183(9) 0.0325(12) 0.0218(9) 0.0009(8) 0.0070(8) 0.0036(8)
C4 0.0167(9) 0.0284(11) 0.0214(9) -0.0031(8) 0.0053(7) -0.0029(8)
C5 0.0174(9) 0.0240(10) 0.0204(9) -0.0025(8) 0.0073(7) -0.0064(8)
C6 0.0175(9) 0.0207(10) 0.0195(9) -0.0021(8) 0.0065(7) -0.0006(7)
C7 0.0189(9) 0.0220(10) 0.0201(9) -0.0022(8) 0.0079(7) -0.0017(8)
C8 0.0178(9) 0.0209(10) 0.0192(9) -0.0037(8) 0.0030(7) -0.0011(7)
C9 0.0201(9) 0.0253(11) 0.0236(10) -0.0001(8) 0.0033(8) -0.0043(8)
C10 0.0284(11) 0.0293(12) 0.0225(10) 0.0030(9) 0.0015(8) -0.0008(9)
C11 0.0252(10) 0.0312(12) 0.0258(10) -0.0005(9) -0.0028(8) 0.0030(9)
C12 0.0178(10) 0.0390(13) 0.0313(11) -0.0067(10) 0.0023(8) -0.0013(9)
C13 0.0214(10) 0.0309(12) 0.0239(10) -0.0058(9) 0.0054(8) -0.0028(8)
C14 0.0252(10) 0.0299(12) 0.0266(10) 0.0026(9) 0.0132(8) -0.0046(9)
C15 0.0165(9) 0.0215(10) 0.0175(9) -0.0011(7) 0.0038(7) -0.0032(7)
C16 0.0202(9) 0.0304(11) 0.0212(9) -0.0042(8) 0.0099(8) 0.0043(8)
C17 0.0360(13) 0.0693(19) 0.0302(12) -0.0225(12) 0.0121(10) -0.0011(12)
C18 0.0244(10) 0.0292(12) 0.0397(12) 0.0071(10) 0.0135(9) 0.0062(9)
C19 0.0315(11) 0.0430(14) 0.0352(12) 0.0132(10) 0.0208(10) 0.0116(10)
N1 0.0160(7) 0.0167(8) 0.0173(7) 0.0005(6) 0.0066(6) -0.0028(6)
N2 0.0262(9) 0.0380(11) 0.0220(9) 0.0041(8) 0.0070(7) 0.0012(8)
O1 0.0265(7) 0.0248(8) 0.0329(8) 0.0053(6) 0.0074(6) -0.0074(6)
O2 0.0297(8) 0.0202(8) 0.0449(9) -0.0063(7) 0.0185(7) -0.0042(6)
O3 0.0184(6) 0.0221(7) 0.0202(6) 0.0006(5) 0.0091(5) 0.0014(5)

loop_
_atom_type_symbol
_atom_type_description
_atom_type_scat_dispersion_real
_atom_type_scat_dispersion_imag
_atom_type_scat_source
C C 0.0033 0.0016 'International Tables Vol C Tables 4.2.6.8 and 6.1.1.4'
H H 0.0000 0.0000 'International Tables Vol C Tables 4.2.6.8 and 6.1.1.4'
N N 0.0061 0.0033 'International Tables Vol C Tables 4.2.6.8 and 6.1.1.4'
O O 0.0106 0.0060 'International Tables Vol C Tables 4.2.6.8 and 6.1.1.4'

loop_
_geom_angle_atom_site_label_1
_geom_angle_atom_site_label_2
_geom_angle_atom_site_label_3
_geom_angle
N1 C1 C6 110.01(15)
N1 C1 C2 109.90(15)
C6 C1 C2 109.37(15)
N1 C1 C7 114.57(15)
C6 C1 C7 106.37(15)
C2 C1 C7 106.45(15)
C3 C2 C1 113.34(15)
C3 C2 H1 108.9
C1 C2 H1 108.9
C3 C2 H2 108.9
C1 C2 H2 108.9
H1 C2 H2 107.7
C4 C3 C2 112.42(16)
C4 C3 H3 109.1
C2 C3 H3 109.1
C4 C3 H4 109.1
C2 C3 H4 109.1
H3 C3 H4 107.9
C5 C4 C3 113.48(16)
C5 C4 H5 108.9
C3 C4 H5 108.9
C5 C4 H6 108.9
C3 C4 H6 108.9
H5 C4 H6 107.7
N1 C5 C14 112.62(15)
N1 C5 C4 109.22(16)
C14 C5 C4 113.69(16)
N1 C5 H7 107.0
C14 C5 H7 107.0
C4 C5 H7 107.0
N2 C6 C1 176.7(2)
O1 C7 C8 120.86(17)
O1 C7 C1 117.06(17)
C8 C7 C1 121.88(16)
C13 C8 C9 118.63(18)
C13 C8 C7 116.98(17)
C9 C8 C7 124.31(17)
C10 C9 C8 120.19(18)
C10 C9 H8 119.9
C8 C9 H8 119.9
C11 C10 C9 120.3(2)
C11 C10 H9 119.8
C9 C10 H9 119.8
C10 C11 C12 119.78(19)
C10 C11 H10 120.1
C12 C11 H10 120.1
C13 C12 C11 120.16(19)
C13 C12 H11 119.9
C11 C12 H11 119.9
C12 C13 C8 120.9(2)
C12 C13 H12 119.5
C8 C13 H12 119.5
C5 C14 H13 109.5
C5 C14 H14 109.5
H13 C14 H14 109.5
C5 C14 H15 109.5
H13 C14 H15 109.5
H14 C14 H15 109.5
O2 C15 O3 125.31(17)
O2 C15 N1 123.42(17)
O3 C15 N1 111.27(16)
O3 C16 C19 101.73(16)
O3 C16 C18 109.69(16)
C19 C16 C18 111.27(17)
O3 C16 C17 109.48(16)
C19 C16 C17 110.95(19)
C18 C16 C17 113.1(2)
C16 C17 H16 109.5
C16 C17 H17 109.5
H16 C17 H17 109.5
C16 C17 H18 109.5
H16 C17 H18 109.5
H17 C17 H18 109.5
C16 C18 H19 109.5
C16 C18 H20 109.5
H19 C18 H20 109.5
C16 C18 H21 109.5
H19 C18 H21 109.5
H20 C18 H21 109.5
C16 C19 H22 109.5
C16 C19 H23 109.5
H22 C19 H23 109.5
C16 C19 H24 109.5
H22 C19 H24 109.5
H23 C19 H24 109.5
C15 N1 C1 120.20(15)
C15 N1 C5 117.03(16)
C1 N1 C5 119.79(15)
C15 O3 C16 121.31(15)

loop_
_geom_bond_atom_site_label_1
_geom_bond_atom_site_label_2
_geom_bond_distance
C1 N1 1.471(2)
C1 C6 1.495(2)
C1 C2 1.542(3)
C1 C7 1.561(3)
C2 C3 1.537(3)
C2 H1 0.9900
C2 H2 0.9900
C3 C4 1.529(3)
C3 H3 0.9900
C3 H4 0.9900
C4 C5 1.526(3)
C4 H5 0.9900
C4 H6 0.9900
C5 N1 1.497(2)
C5 C14 1.526(3)
C5 H7 1.0000
C6 N2 1.146(3)
C7 O1 1.210(2)
C7 C8 1.494(3)
C8 C13 1.399(3)
C8 C9 1.402(3)
C9 C10 1.394(3)
C9 H8 0.9500
C10 C11 1.385(3)
C10 H9 0.9500
C11 C12 1.392(3)
C11 H10 0.9500
C12 C13 1.380(3)
C12 H11 0.9500
C13 H12 0.9500
C14 H13 0.9800
C14 H14 0.9800
C14 H15 0.9800
C15 O2 1.222(2)
C15 O3 1.338(2)
C15 N1 1.363(2)
C16 O3 1.481(2)
C16 C19 1.513(3)
C16 C18 1.518(3)
C16 C17 1.522(3)
C17 H16 0.9800
C17 H17 0.9800
C17 H18 0.9800
C18 H19 0.9800
C18 H20 0.9800
C18 H21 0.9800
C19 H22 0.9800
C19 H23 0.9800
C19 H24 0.9800

loop_
_geom_torsion_atom_site_label_1
_geom_torsion_atom_site_label_2
_geom_torsion_atom_site_label_3
_geom_torsion_atom_site_label_4
_geom_torsion
N1 C1 C2 C3 56.5(2)
C6 C1 C2 C3 -64.4(2)
C7 C1 C2 C3 -178.95(16)
C1 C2 C3 C4 -25.2(2)
C2 C3 C4 C5 -31.9(2)
C3 C4 C5 N1 58.1(2)
C3 C4 C5 C14 -68.6(2)
N1 C1 C7 O1 -147.04(17)
C6 C1 C7 O1 -25.3(2)
C2 C1 C7 O1 91.3(2)
N1 C1 C7 C8 38.0(2)
C6 C1 C7 C8 159.81(16)
C2 C1 C7 C8 -83.6(2)
O1 C7 C8 C13 21.4(3)
C1 C7 C8 C13 -163.91(18)
O1 C7 C8 C9 -155.2(2)
C1 C7 C8 C9 19.5(3)
C13 C8 C9 C10 -1.7(3)
C7 C8 C9 C10 174.85(19)
C8 C9 C10 C11 2.1(3)
C9 C10 C11 C12 -1.1(3)
C10 C11 C12 C13 -0.2(3)
C11 C12 C13 C8 0.5(3)
C9 C8 C13 C12 0.4(3)
C7 C8 C13 C12 -176.39(19)
O2 C15 N1 C1 -179.87(17)
O3 C15 N1 C1 -0.2(2)
O2 C15 N1 C5 19.7(3)
O3 C15 N1 C5 -160.59(14)
C6 C1 N1 C15 -68.9(2)
C2 C1 N1 C15 170.59(15)
C7 C1 N1 C15 50.8(2)
C6 C1 N1 C5 90.95(18)
C2 C1 N1 C5 -29.5(2)
C7 C1 N1 C5 -149.29(15)
C14 C5 N1 C15 -97.6(2)
C4 C5 N1 C15 135.07(17)
C14 C5 N1 C1 101.9(2)
C4 C5 N1 C1 -25.4(2)
O2 C15 O3 C16 -1.8(3)
N1 C15 O3 C16 178.50(14)
C19 C16 O3 C15 -177.77(16)
C18 C16 O3 C15 64.3(2)
C17 C16 O3 C15 -60.3(2)
